data_4100974
loop_
_publ_author_name
'Choudhury, Angshuman R.'
'Winterton, Neil'
'Steiner, Alexander'
'Cooper, Andrew I.'
'Johnson, Kathleen A.'

_publ_section_title
;
 In situ crystallization of low-melting ionic liquids.
;
_journal_issue 48
_journal_name_full 'Journal of the American Chemical Society'
_journal_page_first 16792
_journal_page_last 16793
_journal_paper_doi 10.1021/ja055956u
_journal_volume 127
_journal_year 2005
_chemical_formula_sum 'C6 H11 B F4 N2'
_chemical_formula_weight 197.98
_chemical_name_common '[emim]BF4'
_space_group_IT_number 14
_space_group_name_Hall '-P 2yn'
_space_group_name_H-M_alt 'P 1 21/n 1'
_symmetry_space_group_name_Hall '-P 2yn'
_symmetry_space_group_name_H-M 'P 1 21/n 1'
_cell_angle_alpha 90
_cell_angle_beta 98.7200(10)
_cell_angle_gamma 90
_cell_formula_units_Z 4
_cell_length_a 8.76180(10)
_cell_length_b 9.39610(10)
_cell_length_c 11.4246(2)
_cell_measurement_temperature 173(2)
_cell_volume 929.68(2)
_diffrn_ambient_temperature 173(2)
_exptl_crystal_density_diffrn 1.414
_cod_data_source_file 4100974.cif
_cod_data_source_block 4100974
_cod_depositor_comments
;Adding full bibliography for
 /tmp/tmp-cod-update-bibliographies-20640/cifs/4100974.cif.
;
_cod_original_sg_symbol_H-M 'P 21/n'
_cod_database_code 4100974

loop_
_space_group_symop_operation_xyz
'x, y, z'
'-x+1/2, y+1/2, -z+1/2'
'-x, -y, -z'
'x-1/2, -y-1/2, z-1/2'

loop_
_atom_site_label
_atom_site_type_symbol
_atom_site_fract_x
_atom_site_fract_y
_atom_site_fract_z
_atom_site_U_iso_or_equiv
_atom_site_adp_type
_atom_site_occupancy
_atom_site_symmetry_multiplicity
_atom_site_calc_flag
_atom_site_refinement_flags
_atom_site_disorder_assembly
_atom_site_disorder_group
B1 B 0.90425(16) 0.75132(14) 0.55006(15) 0.0317(4) Uani 1 1 d . . .
F1 F 0.78048(10) 0.74478(10) 0.45833(9) 0.0490(3) Uani 1 1 d . . .
F2 F 0.86815(13) 0.84222(10) 0.63628(10) 0.0569(3) Uani 1 1 d . . .
F3 F 1.03582(10) 0.79648(11) 0.50712(9) 0.0515(3) Uani 1 1 d . . .
F4 F 0.93036(10) 0.61488(8) 0.59807(8) 0.0418(3) Uani 1 1 d . . .
N1 N 0.89323(12) 0.84655(10) 0.03751(11) 0.0298(3) Uani 1 1 d . . .
C2 C 0.78652(14) 0.92248(11) 0.08042(13) 0.0299(3) Uani 1 1 d . . .
H2 H 0.6931 0.9582 0.0352 0.036 Uiso 1 1 d R . .
N3 N 0.82931(11) 0.94044(10) 0.19529(11) 0.0304(3) Uani 1 1 d . . .
C4 C 0.96954(15) 0.87323(14) 0.22847(15) 0.0352(3) Uani 1 1 d . . .
H4 H 1.0275 0.8687 0.3067 0.042 Uiso 1 1 d R . .
C5 C 1.00926(14) 0.81444(14) 0.12958(14) 0.0363(4) Uani 1 1 d . . .
H5 H 1.1011 0.7607 0.124 0.044 Uiso 1 1 d R . .
C6 C 0.88577(18) 0.80283(14) -0.08664(13) 0.0394(4) Uani 1 1 d . . .
H6A H 0.9744 0.8386 -0.1174 0.047 Uiso 1 1 d R . .
H6B H 0.7953 0.8438 -0.1322 0.047 Uiso 1 1 d R . .
C7 C 0.87842(18) 0.64365(14) -0.10063(14) 0.0399(4) Uani 1 1 d . . .
H7A H 0.9733 0.603 -0.0617 0.06 Uiso 1 1 d R . .
H7B H 0.8644 0.6193 -0.1832 0.06 Uiso 1 1 d R . .
H7C H 0.7937 0.6069 -0.0655 0.06 Uiso 1 1 d R . .
C8 C 0.74396(17) 1.02078(15) 0.27432(15) 0.0444(4) Uani 1 1 d . . .
H8A H 0.8013 1.1045 0.3016 0.067 Uiso 1 1 d R . .
H8B H 0.7305 0.9622 0.3409 0.067 Uiso 1 1 d R . .
H8C H 0.6447 1.0479 0.2327 0.067 Uiso 1 1 d R . .

loop_
_atom_site_aniso_label
_atom_site_aniso_U_11
_atom_site_aniso_U_22
_atom_site_aniso_U_33
_atom_site_aniso_U_23
_atom_site_aniso_U_13
_atom_site_aniso_U_12
B1 0.0331(7) 0.0349(5) 0.0277(11) 0.0002(5) 0.0062(8) -0.0009(4)
F1 0.0397(5) 0.0565(5) 0.0456(8) 0.0084(4) -0.0101(5) -0.0029(4)
F2 0.0807(7) 0.0458(4) 0.0479(8) -0.0129(4) 0.0220(6) 0.0032(4)
F3 0.0387(5) 0.0670(6) 0.0507(8) 0.0095(4) 0.0130(5) -0.0083(4)
F4 0.0481(5) 0.0370(4) 0.0386(7) 0.0037(3) 0.0007(5) 0.0012(3)
N1 0.0321(5) 0.0326(4) 0.0243(8) 0.0032(4) 0.0026(5) -0.0014(3)
C2 0.0299(5) 0.0290(4) 0.0290(10) 0.0008(4) -0.0014(6) -0.0013(4)
N3 0.0294(5) 0.0314(4) 0.0303(9) -0.0001(4) 0.0041(5) -0.0034(3)
C4 0.0304(6) 0.0462(6) 0.0271(10) 0.0051(5) -0.0020(7) -0.0001(4)
C5 0.0279(6) 0.0459(6) 0.0348(11) 0.0044(5) 0.0038(7) 0.0034(4)
C6 0.0529(8) 0.0381(6) 0.0278(10) 0.0036(5) 0.0081(8) -0.0020(5)
C7 0.0478(7) 0.0389(6) 0.0338(11) -0.0030(5) 0.0083(8) 0.0000(5)
C8 0.0472(7) 0.0433(6) 0.0454(12) -0.0074(6) 0.0157(8) 0.0014(5)

loop_
_geom_bond_atom_site_label_1
_geom_bond_atom_site_label_2
_geom_bond_distance
_geom_bond_site_symmetry_2
_geom_bond_publ_flag
B1 F2 1.3763(16) . ?
B1 F3 1.3860(14) . ?
B1 F1 1.391(2) . ?
B1 F4 1.3995(16) . ?
N1 C2 1.3276(14) . ?
N1 C5 1.381(2) . ?
N1 C6 1.4685(18) . ?
C2 N3 1.3199(19) . ?
N3 C4 1.3823(17) . ?
N3 C8 1.4659(16) . ?
C4 C5 1.350(2) . ?
C6 C7 1.5045(18) . ?
